data_4030025
loop_
_publ_author_name
'Lenk, Romaric'
'Tessier, Arnaud'
'Lefranc, Pierre'
'Silvestre, Virginie'
'Planchat, Aur\'elien'
'Blot, Virginie'
'Dubreuil, Didier'
'Lebreton, Jacques'

_publ_section_title
;
 1-Oxo-1H-phenalene-2,3-dicarbonitrile Heteroaromatic Scaffold: Revised
 Structure and Mechanistic Studies.
;
_journal_issue 20
_journal_name_full 'The Journal of organic chemistry'
_journal_page_first 9754
_journal_page_last 9761
_journal_paper_doi 10.1021/jo5016932
_journal_volume 79
_journal_year 2014
_chemical_formula_moiety 'C15 H6 N2 O1'
_chemical_formula_sum 'C15 H6 N2 O'
_chemical_formula_weight 230.2
_chemical_name_systematic ' ?'
_space_group_IT_number 14
_symmetry_cell_setting monoclinic
_symmetry_Int_Tables_number 14
_symmetry_space_group_name_Hall '-P 2ybc'
_symmetry_space_group_name_H-M 'P 1 21/c 1'
_cell_angle_alpha 90
_cell_angle_beta 93.536(14)
_cell_angle_gamma 90
_cell_formula_units_Z 4
_cell_length_a 3.8050(5)
_cell_length_b 19.887(2)
_cell_length_c 13.8334(16)
_cell_measurement_temperature 293
_cell_volume 1044.8(2)
_diffrn_ambient_temperature 293
_diffrn_measured_fraction_theta_full 0.97
_diffrn_measured_fraction_theta_max 0.96
_diffrn_measurement_device 'four-cycle diffractometer'
_diffrn_measurement_device_type 'Nonius CCD'
_diffrn_radiation_monochromator graphite
_diffrn_radiation_probe x-ray
_diffrn_radiation_source 'X-ray tube'
_diffrn_radiation_type 'Mo K\a'
_diffrn_radiation_wavelength 0.71069
_diffrn_reflns_av_R_equivalents 0.1196
_diffrn_reflns_av_sigmaI/netI 0.0659
_diffrn_reflns_limit_h_max 4
_diffrn_reflns_limit_h_min -5
_diffrn_reflns_limit_k_max 26
_diffrn_reflns_limit_k_min -26
_diffrn_reflns_limit_l_max 18
_diffrn_reflns_limit_l_min -18
_diffrn_reflns_number 15924
_diffrn_reflns_theta_full 27.86
_diffrn_reflns_theta_max 28.2
_diffrn_reflns_theta_min 6.44
_exptl_absorpt_coefficient_mu 0.095
_exptl_absorpt_correction_T_max 0.9948
_exptl_absorpt_correction_T_min 0.9824
_exptl_absorpt_correction_type gaussian
_exptl_absorpt_process_details 'Jana2006  (Petricek, Dusek & Palatinus, 2000)'
_exptl_crystal_density_diffrn 1.4632
_exptl_crystal_F_000 472
_exptl_crystal_size_max 0.38
_exptl_crystal_size_mid 0.19
_exptl_crystal_size_min 0.06
_refine_diff_density_max 0.67
_refine_diff_density_min -0.60
_refine_ls_extinction_method none
_refine_ls_goodness_of_fit_gt 3.01
_refine_ls_goodness_of_fit_ref 2.46
_refine_ls_hydrogen_treatment constr
_refine_ls_number_constraints 24
_refine_ls_number_parameters 163
_refine_ls_number_reflns 2472
_refine_ls_number_restraints 0
_refine_ls_R_factor_all 0.1723
_refine_ls_R_factor_gt 0.1026
_refine_ls_shift/su_max 0.0374
_refine_ls_shift/su_mean 0.0054
_refine_ls_structure_factor_coef Fsqd
_refine_ls_weighting_details w=1/(\s^2^(I)+0.0025000002I^2^)
_refine_ls_weighting_scheme sigma
_refine_ls_wR_factor_gt 0.2333
_refine_ls_wR_factor_ref 0.2512
_reflns_number_gt 1491
_reflns_number_total 2472
_reflns_threshold_expression I>2\s(I)
_cod_data_source_file jo5016932_si_002.cif
_cod_data_source_block I
_cod_depositor_comments
;
The following automatic conversions were performed:

'_diffrn_radiation_probe' value 'X-ray' changed to 'x-ray' according
to
/home/saulius/struct/COD-crude-data--automatic-downloads/rss-feeds/ACS/lib/dictionaries/cif_core.dic
dictionary named 'cif_core.dic' version 2.4.2 from 2011-04-26.

Automatic conversion script
Id: cif_fix_values 2827 2014-09-09 07:05:25Z andrius 

 Adding full bibliography for 4030023--4030026.cif.
;
_cod_original_sg_symbol_Hall '-P 2ycb'
_cod_original_formula_sum 'C15 H6 N2 O1'
_cod_database_code 4030025

loop_
_symmetry_equiv_pos_site_id
_symmetry_equiv_pos_as_xyz
1 x,y,z
2 -x,y+1/2,-z+1/2
3 -x,-y,-z
4 x,-y+1/2,z+1/2

loop_
_atom_site_label
_atom_site_type_symbol
_atom_site_fract_x
_atom_site_fract_y
_atom_site_fract_z
_atom_site_adp_type
_atom_site_U_iso_or_equiv
_atom_site_symmetry_multiplicity
_atom_site_occupancy
_atom_site_calc_flag
O1 O -0.0194(8) 0.23369(16) 0.4392(2) Uani 0.0590(11) 4 1 d
N1 N 0.0946(10) 0.3938(2) 0.3508(3) Uani 0.0610(14) 4 1 d
N2 N 0.5624(10) 0.3578(2) 0.1089(3) Uani 0.0566(13) 4 1 d
C1 C 0.1294(8) 0.2188(2) 0.3664(3) Uani 0.0372(12) 4 1 d
C2 C 0.2268(8) 0.27256(20) 0.2987(3) Uani 0.0361(11) 4 1 d
C3 C 0.3738(8) 0.25821(19) 0.2140(3) Uani 0.0345(11) 4 1 d
C4 C 0.5756(8) 0.1754(2) 0.0969(3) Uani 0.0404(13) 4 1 d
C5 C 0.6365(9) 0.1089(2) 0.0702(3) Uani 0.0466(13) 4 1 d
C6 C 0.5686(8) 0.0574(2) 0.1314(3) Uani 0.0441(13) 4 1 d
C7 C 0.3599(9) 0.0180(2) 0.2872(3) Uani 0.0458(14) 4 1 d
C8 C 0.2222(9) 0.0312(2) 0.3740(3) Uani 0.0468(13) 4 1 d
C9 C 0.1489(9) 0.0973(2) 0.4001(3) Uani 0.0407(12) 4 1 d
C10 C 0.1576(9) 0.3402(2) 0.3273(3) Uani 0.0430(13) 4 1 d
C11 C 0.4723(9) 0.3133(2) 0.1527(3) Uani 0.0411(12) 4 1 d
Cb C 0.3600(7) 0.13726(18) 0.2487(3) Uani 0.0300(10) 4 1 d
Ca C 0.4365(8) 0.19014(19) 0.1845(3) Uani 0.0325(11) 4 1 d
Cd C 0.2148(8) 0.14996(19) 0.3389(3) Uani 0.0342(11) 4 1 d
Cc C 0.4293(8) 0.07029(20) 0.2224(3) Uani 0.0373(12) 4 1 d
H1c4 H 0.630941 0.211314 0.054025 Uiso 0.0484 4 1 d
H1c5 H 0.726739 0.099389 0.008406 Uiso 0.0559 4 1 d
H1c6 H 0.615432 0.011984 0.112672 Uiso 0.053 4 1 d
H1c7 H 0.410253 -0.027566 0.270069 Uiso 0.055 4 1 d
H1c8 H 0.175694 -0.005096 0.417134 Uiso 0.0562 4 1 d
H1c9 H 0.051579 0.106168 0.461198 Uiso 0.0488 4 1 d

loop_
_atom_site_aniso_label
_atom_site_aniso_type_symbol
_atom_site_aniso_U_11
_atom_site_aniso_U_22
_atom_site_aniso_U_33
_atom_site_aniso_U_12
_atom_site_aniso_U_13
_atom_site_aniso_U_23
O1 O 0.0790(18) 0.0500(19) 0.0513(19) 0.0062(15) 0.0312(16) -0.0022(16)
N1 N 0.079(2) 0.041(2) 0.063(3) 0.004(2) 0.008(2) -0.0025(19)
N2 N 0.078(2) 0.044(2) 0.048(2) -0.0069(18) 0.0079(19) 0.0068(18)
C1 C 0.0383(16) 0.040(2) 0.034(2) -0.0022(16) 0.0062(16) -0.0001(17)
C2 C 0.0380(16) 0.033(2) 0.038(2) 0.0002(16) 0.0029(16) -0.0015(17)
C3 C 0.0355(15) 0.034(2) 0.033(2) -0.0032(15) -0.0021(15) 0.0018(17)
C4 C 0.0425(17) 0.045(2) 0.034(2) -0.0011(17) 0.0059(16) 0.0036(19)
C5 C 0.0526(19) 0.053(3) 0.035(2) 0.0018(19) 0.0088(18) -0.005(2)
C6 C 0.0479(19) 0.040(2) 0.044(3) 0.0050(18) 0.0016(18) -0.0081(19)
C7 C 0.0512(19) 0.036(2) 0.050(3) -0.0017(18) 0.001(2) -0.0010(19)
C8 C 0.058(2) 0.039(2) 0.044(3) -0.0053(19) 0.005(2) 0.011(2)
C9 C 0.0449(17) 0.043(2) 0.034(2) -0.0019(17) 0.0045(16) 0.0069(18)
C10 C 0.0479(18) 0.039(2) 0.043(2) -0.0031(18) 0.0056(18) 0.000(2)
C11 C 0.0479(18) 0.039(2) 0.036(2) -0.0027(17) 0.0019(17) 0.0031(18)
Cb C 0.0319(14) 0.0294(18) 0.0285(19) 0.0002(14) -0.0001(14) 0.0013(15)
Ca C 0.0338(14) 0.034(2) 0.030(2) -0.0016(15) 0.0025(14) 0.0000(15)
Cd C 0.0365(15) 0.033(2) 0.033(2) -0.0027(15) 0.0038(15) 0.0011(17)
Cc C 0.0396(16) 0.034(2) 0.037(2) 0.0015(16) -0.0020(16) -0.0004(18)

loop_
_atom_type_symbol
_atom_type_scat_dispersion_real
_atom_type_scat_dispersion_imag
_atom_type_scat_source
C 0.0033 0.0016 'International Tables Vol C tables 4.2.6.8 and 6.1.1.1'
H 0.0000 0.0000 'International Tables Vol C tables 4.2.6.8 and 6.1.1.1'
N 0.0061 0.0033 'International Tables Vol C tables 4.2.6.8 and 6.1.1.1'
O 0.0106 0.0060 'International Tables Vol C tables 4.2.6.8 and 6.1.1.1'

loop_
_geom_angle_atom_site_label_1
_geom_angle_atom_site_label_2
_geom_angle_atom_site_label_3
_geom_angle
O1 C1 C2 119.5(4)
O1 C1 Cd 124.2(4)
C2 C1 Cd 116.2(3)
C1 C2 C3 121.7(3)
C1 C2 C10 116.4(3)
C3 C2 C10 121.9(4)
C2 C3 C11 118.7(3)
C2 C3 Ca 121.8(3)
C11 C3 Ca 119.5(3)
C5 C4 Ca 120.7(4)
C5 C4 H1c4 119.64
Ca C4 H1c4 119.64
C4 C5 C6 120.4(4)
C4 C5 H1c5 119.79
C6 C5 H1c5 119.79
C5 C6 Cc 120.7(4)
C5 C6 H1c6 119.64
Cc C6 H1c6 119.64
C8 C7 Cc 121.1(4)
C8 C7 H1c7 119.46
Cc C7 H1c7 119.46
C7 C8 C9 120.1(4)
C7 C8 H1c8 119.94
C9 C8 H1c8 119.94
C8 C9 Cd 120.6(4)
C8 C9 H1c9 119.69
Cd C9 H1c9 119.69
N1 C10 C2 178.4(4)
N2 C11 C3 176.1(4)
Ca Cb Cd 121.7(3)
Ca Cb Cc 119.4(3)
Cd Cb Cc 119.0(3)
C3 Ca C4 121.8(4)
C3 Ca Cb 118.4(3)
C4 Ca Cb 119.7(4)
C1 Cd C9 119.9(3)
C1 Cd Cb 120.0(3)
C9 Cd Cb 120.0(3)
C6 Cc C7 121.8(4)
C6 Cc Cb 119.0(4)
C7 Cc Cb 119.2(4)

loop_
_geom_bond_atom_site_label_1
_geom_bond_atom_site_label_2
_geom_bond_distance
O1 C1 1.222(5)
N1 C10 1.145(6)
N2 C11 1.136(6)
C1 C2 1.483(6)
C1 Cd 1.463(5)
C2 C3 1.359(5)
C2 C10 1.430(6)
C3 C11 1.449(6)
C3 Ca 1.438(5)
C4 C5 1.396(6)
C4 Ca 1.383(5)
C4 H1c4 0.96
C5 C6 1.363(6)
C5 H1c5 0.96
C6 Cc 1.419(6)
C6 H1c6 0.96
C7 C8 1.364(6)
C7 Cc 1.408(6)
C7 H1c7 0.96
C8 C9 1.396(6)
C8 H1c8 0.96
C9 Cd 1.380(6)
C9 H1c9 0.96
Cb Ca 1.418(5)
Cb Cd 1.418(5)
Cb Cc 1.410(5)

loop_
_geom_hbond_atom_site_label_D
_geom_hbond_atom_site_label_H
_geom_hbond_atom_site_label_A
_geom_hbond_site_symmetry_A
_geom_hbond_distance_DH
_geom_hbond_distance_HA
_geom_hbond_distance_DA
_geom_hbond_angle_DHA
C4 H1c4 O1 4_654 0.96 2.40 3.289(5) 154.22
